data_4328156
loop_
_publ_author_name
'Masumi Kuritani'
'Shohei Tashiro'
'Mitsuhiko Shionoya'

_publ_contact_author_address
;
Department of Chemistry
The University of Tokyo
Graduate School of Science
7-3-1, Hongo
Bunkyo-ku
Tokyo
113-0033
;
_publ_contact_author_email ' shionoya@chem.s.u-tokyo.ac.jp '
_publ_contact_author_fax ' 81-3-5841-8061 '
_publ_contact_author_name ' Prof Mitsuhiko Shionoya '
_publ_contact_author_phone ' 81-3-5841-8061 '
_publ_section_title
;
 Heterodinuclear Metal Arrangement in a Flat Macrocycle with Two
 Chemically- Equivalent Metal Chelating Sites
;
_journal_name_full 'Inorganic Chemistry'
_journal_page_first 1508
_journal_page_last 1515
_journal_paper_doi 10.1021/ic201803c
_journal_volume 51
_journal_year 2012
_chemical_formula_moiety 'C72 H60 N4 O2, 2(C3 H7 N O) '
_chemical_formula_sum 'C78 H74 N6 O4'
_chemical_formula_weight 1159.48
_space_group_IT_number 2
_symmetry_cell_setting triclinic
_symmetry_Int_Tables_number 2
_symmetry_space_group_name_Hall '-P 1'
_symmetry_space_group_name_H-M 'P -1'
_cell_angle_alpha 89.581(12)
_cell_angle_beta 78.682(10)
_cell_angle_gamma 80.795(14)
_cell_formula_units_Z 1
_cell_length_a 10.885(6)
_cell_length_b 11.928(7)
_cell_length_c 11.946(7)
_cell_measurement_reflns_used 1588
_cell_measurement_temperature 93.1
_cell_measurement_theta_max 20.7
_cell_measurement_theta_min 3.1
_cell_volume 1500.8(15)
_computing_cell_refinement 'PROCESS-AUTO (Rigaku, 1998)'
_computing_data_collection 'PROCESS-AUTO (Rigaku, 1998)'
_computing_data_reduction 'CrystalStructure (Rigaku & RAC 2007)'
_computing_molecular_graphics 'ORTEP (Johnson, 1976)'
_computing_publication_material 'CrystalStructure (Rigaku & RAC 2007)'
_computing_structure_refinement 'SHELXL97 (Sheldrick, 1997)'
_computing_structure_solution 'SIR2004 (Burla, 2005)'
_diffrn_ambient_temperature 93.1
_diffrn_detector_area_resol_mean 10.00
_diffrn_measured_fraction_theta_full 0.880
_diffrn_measured_fraction_theta_max 0.880
_diffrn_measurement_device_type 'Rigaku RAXIS-RAPID'
_diffrn_measurement_method \w
_diffrn_radiation_type 'Mo K\a'
_diffrn_radiation_wavelength 0.71075
_diffrn_reflns_av_R_equivalents 0.123
_diffrn_reflns_limit_h_max 10
_diffrn_reflns_limit_h_min -10
_diffrn_reflns_limit_k_max 11
_diffrn_reflns_limit_k_min -9
_diffrn_reflns_limit_l_max 11
_diffrn_reflns_limit_l_min -11
_diffrn_reflns_number 5169
_diffrn_reflns_theta_full 20.79
_diffrn_reflns_theta_max 20.79
_exptl_absorpt_coefficient_mu 0.079
_exptl_absorpt_correction_T_max 0.999
_exptl_absorpt_correction_T_min 0.005
_exptl_absorpt_correction_type multi-scan
_exptl_absorpt_process_details
;
    Higashi, T. (1995). Program for Absorption Correction.
    Rigaku Corporation, Tokyo, Japan.
;
_exptl_crystal_colour colorless
_exptl_crystal_density_diffrn 1.283
_exptl_crystal_description block
_exptl_crystal_F_000 616.00
_exptl_crystal_size_max 0.05
_exptl_crystal_size_mid 0.01
_exptl_crystal_size_min 0.01
_refine_diff_density_max 0.29
_refine_diff_density_min -0.32
_refine_ls_extinction_method none
_refine_ls_goodness_of_fit_ref 0.992
_refine_ls_hydrogen_treatment constr
_refine_ls_number_parameters 398
_refine_ls_number_reflns 2749
_refine_ls_R_factor_gt 0.1169
_refine_ls_shift/su_max 0.0010
_refine_ls_structure_factor_coef Fsqd
_refine_ls_weighting_details 'w = 1/[\s^2^(Fo^2^)+(0.1878P)^2^+0.0000P] where P=(Fo^2^+2Fc^2^)/3'
_refine_ls_weighting_scheme calc
_refine_ls_wR_factor_ref 0.3901
_reflns_number_gt 894
_reflns_number_total 2749
_reflns_threshold_expression F^2^>2.0\s(F^2^)
_cod_data_source_file ic201803c_si_002_2.cif
_cod_data_source_block '_rhombicligand'
_cod_original_formula_sum 'C78 H74 N6 O4 '
_cod_database_code 4328156

loop_
_symmetry_equiv_pos_site_id
_symmetry_equiv_pos_as_xyz
1 +X,+Y,+Z
2 -X,-Y,-Z

loop_
_atom_site_label
_atom_site_type_symbol
_atom_site_fract_x
_atom_site_fract_y
_atom_site_fract_z
_atom_site_U_iso_or_equiv
_atom_site_adp_type
_atom_site_occupancy
_atom_site_symmetry_multiplicity
_atom_site_calc_flag
_atom_site_refinement_flags
O(1) O -0.0049(9) 1.0762(10) 0.2581(7) 0.085(3) Uani 1.00 1 d .
O(2) O 0.4862(12) 0.5952(12) 0.3892(10) 0.125(5) Uani 1.00 1 d .
N(1) N 0.2680(11) 0.2622(12) 0.1204(9) 0.069(3) Uani 1.00 1 d .
N(2) N 0.4174(11) 0.0834(12) 0.1982(9) 0.077(4) Uani 1.00 1 d .
N(3) N 0.5222(11) 0.4730(12) 0.2372(12) 0.080(4) Uani 1.00 1 d .
C(1) C 0.2061(13) 0.0268(15) -0.0463(11) 0.072(4) Uani 1.00 1 d .
C(2) C 0.2025(14) 0.1419(14) -0.0093(11) 0.065(4) Uani 1.00 1 d .
C(3) C 0.2714(14) 0.1608(17) 0.0770(11) 0.079(5) Uani 1.00 1 d .
C(4) C 0.1352(14) 0.2324(18) -0.0541(12) 0.093(6) Uani 1.00 1 d .
C(5) C 0.1401(13) 0.3408(14) -0.0138(12) 0.072(5) Uani 1.00 1 d .
C(6) C 0.2029(12) 0.3526(15) 0.0804(11) 0.065(4) Uani 1.00 1 d .
C(7) C 0.1951(15) 0.4669(17) 0.1284(13) 0.084(5) Uani 1.00 1 d .
C(8) C 0.1747(14) 0.5656(15) 0.0722(13) 0.078(5) Uani 1.00 1 d .
C(9) C 0.2082(12) 0.4751(16) 0.2451(12) 0.082(5) Uani 1.00 1 d .
C(10) C 0.1628(12) 0.6686(13) 0.1262(13) 0.072(5) Uani 1.00 1 d .
C(11) C 0.1934(14) 0.5767(15) 0.2976(13) 0.076(5) Uani 1.00 1 d .
C(12) C 0.1722(12) 0.6770(14) 0.2399(12) 0.067(4) Uani 1.00 1 d .
C(13) C 0.1600(13) 0.7935(13) 0.2930(11) 0.059(4) Uani 1.00 1 d .
C(14) C 0.0813(14) 0.8786(15) 0.2611(11) 0.071(4) Uani 1.00 1 d .
C(15) C 0.0726(14) 0.9912(16) 0.3022(11) 0.072(5) Uani 1.00 1 d .
C(16) C 0.2257(14) 0.8076(12) 0.3799(11) 0.069(4) Uani 1.00 1 d .
C(17) C 0.1409(12) 1.0094(11) 0.3856(11) 0.059(4) Uani 1.00 1 d .
C(18) C 0.2182(12) 0.9183(14) 0.4251(10) 0.065(4) Uani 1.00 1 d .
C(19) C 0.2954(14) 0.9397(14) 0.5135(11) 0.074(5) Uani 1.00 1 d .
C(20) C 0.4060(14) 0.8665(14) 0.5217(10) 0.074(5) Uani 1.00 1 d .
C(21) C 0.2523(14) 1.0328(14) 0.5903(12) 0.071(4) Uani 1.00 1 d .
C(22) C 0.4707(14) 0.8914(12) 0.6048(12) 0.060(4) Uani 1.00 1 d .
C(23) C 0.3218(13) 1.0506(11) 0.6711(11) 0.061(4) Uani 1.00 1 d .
C(24) C 0.4319(14) 0.9806(15) 0.6790(11) 0.075(5) Uani 1.00 1 d .
C(25) C 0.4897(14) -0.0074(15) 0.2345(11) 0.066(4) Uani 1.00 1 d .
C(26) C 0.4971(15) -0.1173(15) 0.1930(12) 0.085(5) Uani 1.00 1 d .
C(27) C 0.4296(14) -0.1374(15) 0.1142(12) 0.076(5) Uani 1.00 1 d .
C(28) C 0.3509(14) 0.0623(15) 0.1167(11) 0.066(4) Uani 1.00 1 d .
C(29) C 0.3557(14) -0.0474(17) 0.0727(12) 0.077(5) Uani 1.00 1 d .
C(30) C 0.2797(13) -0.0657(14) -0.0081(11) 0.069(4) Uani 1.00 1 d .
C(31) C -0.0238(15) 1.1859(15) 0.3010(12) 0.085(5) Uani 1.00 1 d .
C(32) C -0.1276(16) 1.2548(17) 0.2478(11) 0.106(7) Uani 1.00 1 d .
C(33) C -0.1394(16) 1.3833(17) 0.2442(13) 0.103(6) Uani 1.00 1 d .
C(34) C -0.1588(15) 1.4442(14) 0.3599(12) 0.083(5) Uani 1.00 1 d .
C(35) C -0.1710(17) 1.5757(15) 0.3479(14) 0.098(5) Uani 1.00 1 d .
C(36) C -0.1861(19) 1.6338(16) 0.4593(14) 0.121(7) Uani 1.00 1 d .
C(37) C 0.5070(13) 0.4989(18) 0.3454(16) 0.090(5) Uani 1.00 1 d .
C(38) C 0.5105(15) 0.5569(15) 0.1555(14) 0.098(6) Uani 1.00 1 d .
C(39) C 0.5399(15) 0.3542(17) 0.1975(13) 0.110(7) Uani 1.00 1 d .
H(26) H 0.5500 -0.1784 0.2203 0.102 Uiso 1.00 1 c R
H(27) H 0.4326 -0.2128 0.0874 0.092 Uiso 1.00 1 c R
H(30) H 0.2796 -0.1403 -0.0354 0.082 Uiso 1.00 1 c R
H(1) H 0.1554 0.0134 -0.0996 0.086 Uiso 1.00 1 c R
H(4) H 0.0871 0.2217 -0.1104 0.111 Uiso 1.00 1 c R
H(5) H 0.1024 0.4063 -0.0479 0.086 Uiso 1.00 1 c R
H(8) H 0.1687 0.5630 -0.0059 0.093 Uiso 1.00 1 c R
H(9) H 0.2276 0.4078 0.2856 0.098 Uiso 1.00 1 c R
H(10) H 0.1477 0.7360 0.0849 0.086 Uiso 1.00 1 c R
H(11) H 0.1975 0.5800 0.3762 0.092 Uiso 1.00 1 c R
H(14) H 0.0295 0.8637 0.2094 0.085 Uiso 1.00 1 c R
H(16) H 0.2744 0.7443 0.4080 0.083 Uiso 1.00 1 c R
H(17) H 0.1351 1.0839 0.4159 0.071 Uiso 1.00 1 c R
H(21) H 0.1761 1.0828 0.5864 0.085 Uiso 1.00 1 c R
H(20) H 0.4360 0.8018 0.4722 0.089 Uiso 1.00 1 c R
H(23) H 0.2923 1.1135 0.7231 0.073 Uiso 1.00 1 c R
H(22) H 0.5473 0.8425 0.6099 0.072 Uiso 1.00 1 c R
H(31A) H 0.0556 1.2184 0.2812 0.102 Uiso 1.00 1 c R
H(31B) H -0.0504 1.1871 0.3852 0.102 Uiso 1.00 1 c R
H(32B) H -0.1160 1.2262 0.1682 0.127 Uiso 1.00 1 c R
H(32A) H -0.2100 1.2369 0.2891 0.127 Uiso 1.00 1 c R
H(33A) H -0.2117 1.4131 0.2077 0.123 Uiso 1.00 1 c R
H(33B) H -0.0616 1.4027 0.1952 0.123 Uiso 1.00 1 c R
H(34A) H -0.0861 1.4165 0.3967 0.099 Uiso 1.00 1 c R
H(34B) H -0.2366 1.4258 0.4097 0.099 Uiso 1.00 1 c R
H(35B) H -0.0942 1.5940 0.2963 0.117 Uiso 1.00 1 c R
H(35A) H -0.2452 1.6038 0.3132 0.117 Uiso 1.00 1 c R
H(36C) H -0.2767 1.6557 0.4920 0.145 Uiso 1.00 1 c R
H(36B) H -0.1457 1.7020 0.4490 0.145 Uiso 1.00 1 c R
H(37) H 0.5125 0.4372 0.3959 0.108 Uiso 1.00 1 c R
H(38B) H 0.4218 0.5742 0.1468 0.118 Uiso 1.00 1 c R
H(38A) H 0.5644 0.5294 0.0822 0.118 Uiso 1.00 1 c R
H(38C) H 0.5371 0.6257 0.1804 0.118 Uiso 1.00 1 c R
H(39C) H 0.6307 0.3231 0.1808 0.132 Uiso 1.00 1 c R
H(39A) H 0.5052 0.3506 0.1281 0.132 Uiso 1.00 1 c R
H(36A) H -0.1460 1.5826 0.5110 0.145 Uiso 1.00 1 c R
H(39B) H 0.4956 0.3098 0.2570 0.132 Uiso 1.00 1 c R

loop_
_atom_site_aniso_label
_atom_site_aniso_U_11
_atom_site_aniso_U_22
_atom_site_aniso_U_33
_atom_site_aniso_U_12
_atom_site_aniso_U_13
_atom_site_aniso_U_23
O(1) 0.068(7) 0.106(9) 0.070(6) 0.018(7) -0.016(6) -0.002(6)
O(2) 0.114(11) 0.137(11) 0.112(9) 0.023(10) -0.026(8) -0.045(9)
N(1) 0.043(8) 0.093(10) 0.065(8) -0.003(8) -0.003(6) -0.018(8)
N(2) 0.057(8) 0.112(11) 0.058(8) 0.003(8) -0.013(7) -0.011(7)
N(3) 0.065(9) 0.094(10) 0.070(9) 0.007(8) -0.003(7) -0.032(9)
C(1) 0.040(9) 0.103(13) 0.069(10) -0.015(10) 0.000(8) -0.025(10)
C(2) 0.049(9) 0.098(12) 0.053(9) -0.019(10) -0.014(8) -0.018(9)
C(3) 0.052(10) 0.127(17) 0.046(9) 0.014(12) 0.002(8) -0.013(10)
C(4) 0.048(10) 0.156(19) 0.069(11) 0.012(13) -0.019(9) -0.022(12)
C(5) 0.059(10) 0.083(11) 0.065(10) 0.020(9) -0.017(8) -0.019(9)
C(6) 0.019(8) 0.115(14) 0.044(9) 0.013(9) 0.011(7) 0.001(9)
C(7) 0.059(11) 0.117(15) 0.066(11) 0.025(11) -0.021(9) -0.033(11)
C(8) 0.062(11) 0.093(13) 0.074(11) 0.011(11) -0.022(9) 0.011(11)
C(9) 0.040(9) 0.128(16) 0.068(11) 0.006(10) 0.001(8) -0.020(10)
C(10) 0.046(9) 0.078(11) 0.083(12) 0.020(9) -0.017(8) -0.018(9)
C(11) 0.059(11) 0.095(12) 0.068(10) 0.023(10) -0.022(9) -0.025(11)
C(12) 0.042(9) 0.102(13) 0.055(10) 0.009(10) -0.023(8) -0.014(10)
C(13) 0.039(9) 0.068(10) 0.063(10) 0.008(9) -0.005(8) -0.001(8)
C(14) 0.045(10) 0.094(12) 0.063(10) 0.002(10) 0.006(8) -0.020(10)
C(15) 0.044(10) 0.119(16) 0.041(9) 0.014(11) 0.003(8) 0.009(9)
C(16) 0.076(11) 0.064(10) 0.056(9) 0.014(10) -0.006(9) 0.000(8)
C(17) 0.051(9) 0.062(10) 0.061(9) -0.010(9) -0.002(8) 0.006(8)
C(18) 0.036(9) 0.107(13) 0.046(8) 0.004(10) -0.001(7) -0.019(9)
C(19) 0.054(10) 0.094(12) 0.064(10) 0.022(10) -0.015(9) -0.019(9)
C(20) 0.066(10) 0.113(13) 0.036(8) -0.001(11) -0.005(8) 0.005(8)
C(21) 0.049(9) 0.105(13) 0.057(9) -0.009(10) -0.008(8) 0.006(9)
C(22) 0.060(10) 0.061(9) 0.053(9) -0.012(9) 0.001(8) 0.021(8)
C(23) 0.057(10) 0.059(9) 0.060(9) -0.007(9) 0.004(8) 0.001(7)
C(24) 0.052(10) 0.113(14) 0.053(9) 0.011(11) -0.009(8) -0.004(9)
C(25) 0.049(10) 0.094(13) 0.049(9) -0.023(10) 0.012(8) -0.009(9)
C(26) 0.068(12) 0.109(15) 0.070(11) 0.006(11) -0.014(10) -0.016(10)
C(27) 0.060(10) 0.109(14) 0.062(10) -0.016(11) -0.013(9) 0.008(10)
C(28) 0.054(10) 0.102(12) 0.042(8) -0.013(10) -0.008(8) -0.006(9)
C(29) 0.050(10) 0.130(16) 0.058(10) -0.026(11) -0.017(9) -0.002(11)
C(30) 0.045(9) 0.088(11) 0.068(10) -0.014(10) 0.003(8) 0.010(9)
C(31) 0.056(10) 0.111(14) 0.077(11) 0.010(11) -0.006(9) -0.009(10)
C(32) 0.077(12) 0.158(19) 0.053(10) 0.054(14) -0.005(9) 0.007(11)
C(33) 0.058(11) 0.154(19) 0.084(12) 0.014(14) -0.013(9) 0.010(13)
C(34) 0.072(11) 0.113(14) 0.066(10) -0.015(12) -0.018(9) 0.004(10)
C(35) 0.097(13) 0.107(13) 0.088(13) -0.030(13) -0.006(11) 0.034(11)
C(36) 0.146(17) 0.133(16) 0.095(13) -0.025(15) -0.050(13) 0.001(12)
C(37) 0.033(9) 0.129(17) 0.102(15) -0.001(11) -0.009(10) -0.012(12)
C(38) 0.080(13) 0.112(14) 0.098(13) 0.016(12) -0.033(11) 0.010(12)
C(39) 0.067(12) 0.16(2) 0.085(12) 0.030(13) -0.004(9) 0.007(12)

loop_
_atom_type_symbol
_atom_type_description
_atom_type_scat_dispersion_real
_atom_type_scat_dispersion_imag
_atom_type_scat_source
C C 0.003 0.002
;
International Tables for Crystallography
(1992, Vol. C, Tables 4.2.6.8 and 6.1.1.4)
;
H H 0.000 0.000
;
International Tables for Crystallography
(1992, Vol. C, Table 6.1.1.4)
;
O O 0.011 0.006
;
International Tables for Crystallography
(1992, Vol. C, Tables 4.2.6.8 and 6.1.1.4)
;
N N 0.006 0.003
;
International Tables for Crystallography
(1992, Vol. C, Tables 4.2.6.8 and 6.1.1.4)
;

loop_
_geom_angle_atom_site_label_1
_geom_angle_atom_site_label_2
_geom_angle_atom_site_label_3
_geom_angle
_geom_angle_publ_flag
_geom_angle_site_symmetry_1
_geom_angle_site_symmetry_3
C(15) O(1) C(31) 120.1(12) yes . .
C(3) N(1) C(6) 119.8(14) yes . .
C(25) N(2) C(28) 116.7(14) yes . .
C(37) N(3) C(38) 121.6(15) yes . .
C(37) N(3) C(39) 121.0(15) yes . .
C(38) N(3) C(39) 117.1(14) yes . .
C(2) C(1) C(30) 123.3(14) yes . .
C(1) C(2) C(3) 118.1(14) yes . .
C(1) C(2) C(4) 122.0(15) yes . .
C(3) C(2) C(4) 119.8(17) yes . .
N(1) C(3) C(2) 122.4(15) yes . .
N(1) C(3) C(28) 119.3(14) yes . .
C(2) C(3) C(28) 118.3(16) yes . .
C(2) C(4) C(5) 117.4(15) yes . .
C(4) C(5) C(6) 119.4(14) yes . .
N(1) C(6) C(5) 120.7(15) yes . .
N(1) C(6) C(7) 121.3(14) yes . .
C(5) C(6) C(7) 118.0(14) yes . .
C(6) C(7) C(8) 125.5(15) yes . .
C(6) C(7) C(9) 117.1(15) yes . .
C(8) C(7) C(9) 117.4(17) yes . .
C(7) C(8) C(10) 121.2(15) yes . .
C(7) C(9) C(11) 120.7(16) yes . .
C(8) C(10) C(12) 121.7(15) yes . .
C(9) C(11) C(12) 121.5(15) yes . .
C(10) C(12) C(11) 117.5(15) yes . .
C(10) C(12) C(13) 118.6(14) yes . .
C(11) C(12) C(13) 123.9(13) yes . .
C(12) C(13) C(14) 119.2(14) yes . .
C(12) C(13) C(16) 119.2(12) yes . .
C(14) C(13) C(16) 121.5(14) yes . .
C(13) C(14) C(15) 121.6(15) yes . .
O(1) C(15) C(14) 117.8(14) yes . .
O(1) C(15) C(17) 124.0(15) yes . .
C(14) C(15) C(17) 118.1(14) yes . .
C(13) C(16) C(18) 118.5(13) yes . .
C(15) C(17) C(18) 120.3(14) yes . .
C(16) C(18) C(17) 119.4(13) yes . .
C(16) C(18) C(19) 120.7(13) yes . .
C(17) C(18) C(19) 119.9(14) yes . .
C(18) C(19) C(20) 120.9(13) yes . .
C(18) C(19) C(21) 119.5(13) yes . .
C(20) C(19) C(21) 119.5(14) yes . .
C(19) C(20) C(22) 117.5(13) yes . .
C(19) C(21) C(23) 119.1(13) yes . .
C(20) C(22) C(24) 124.1(14) yes . .
C(21) C(23) C(24) 122.0(13) yes . .
C(22) C(24) C(23) 117.6(15) yes . .
C(22) C(24) C(25) 122.0(13) yes . 2_666
C(23) C(24) C(25) 120.3(14) yes . 2_666
N(2) C(25) C(24) 115.5(15) yes . 2_666
N(2) C(25) C(26) 122.8(15) yes . .
C(24) C(25) C(26) 121.6(14) yes 2_666 .
C(25) C(26) C(27) 120.1(15) yes . .
C(26) C(27) C(29) 119.5(17) yes . .
N(2) C(28) C(3) 117.0(15) yes . .
N(2) C(28) C(29) 122.3(14) yes . .
C(3) C(28) C(29) 120.7(15) yes . .
C(27) C(29) C(28) 118.6(15) yes . .
C(27) C(29) C(30) 121.1(17) yes . .
C(28) C(29) C(30) 120.1(15) yes . .
C(1) C(30) C(29) 119.1(15) yes . .
O(1) C(31) C(32) 107.3(14) yes . .
C(31) C(32) C(33) 119.8(16) yes . .
C(32) C(33) C(34) 115.5(14) yes . .
C(33) C(34) C(35) 111.8(13) yes . .
C(34) C(35) C(36) 111.6(14) yes . .
O(2) C(37) N(3) 126.8(19) yes . .
C(2) C(1) H(1) 118.3 no . .
C(30) C(1) H(1) 118.3 no . .
C(2) C(4) H(4) 121.3 no . .
C(5) C(4) H(4) 121.3 no . .
C(4) C(5) H(5) 120.3 no . .
C(6) C(5) H(5) 120.3 no . .
C(7) C(8) H(8) 119.4 no . .
C(10) C(8) H(8) 119.4 no . .
C(7) C(9) H(9) 119.7 no . .
C(11) C(9) H(9) 119.7 no . .
C(8) C(10) H(10) 119.2 no . .
C(12) C(10) H(10) 119.2 no . .
C(9) C(11) H(11) 119.2 no . .
C(12) C(11) H(11) 119.2 no . .
C(13) C(14) H(14) 119.2 no . .
C(15) C(14) H(14) 119.2 no . .
C(13) C(16) H(16) 120.7 no . .
C(18) C(16) H(16) 120.7 no . .
C(15) C(17) H(17) 119.8 no . .
C(18) C(17) H(17) 119.8 no . .
C(19) C(20) H(20) 121.3 no . .
C(22) C(20) H(20) 121.3 no . .
C(19) C(21) H(21) 120.4 no . .
C(23) C(21) H(21) 120.4 no . .
C(20) C(22) H(22) 117.9 no . .
C(24) C(22) H(22) 117.9 no . .
C(21) C(23) H(23) 119.0 no . .
C(24) C(23) H(23) 119.0 no . .
C(25) C(26) H(26) 119.9 no . .
C(27) C(26) H(26) 120.0 no . .
C(26) C(27) H(27) 120.3 no . .
C(29) C(27) H(27) 120.2 no . .
C(1) C(30) H(30) 120.4 no . .
C(29) C(30) H(30) 120.4 no . .
O(1) C(31) H(31A) 110.3 no . .
O(1) C(31) H(31B) 110.3 no . .
C(32) C(31) H(31A) 110.3 no . .
C(32) C(31) H(31B) 110.2 no . .
H(31A) C(31) H(31B) 108.5 no . .
C(31) C(32) H(32B) 107.4 no . .
C(31) C(32) H(32A) 107.4 no . .
C(33) C(32) H(32B) 107.4 no . .
C(33) C(32) H(32A) 107.4 no . .
H(32B) C(32) H(32A) 106.9 no . .
C(32) C(33) H(33A) 108.4 no . .
C(32) C(33) H(33B) 108.4 no . .
C(34) C(33) H(33A) 108.4 no . .
C(34) C(33) H(33B) 108.4 no . .
H(33A) C(33) H(33B) 107.5 no . .
C(33) C(34) H(34A) 109.3 no . .
C(33) C(34) H(34B) 109.3 no . .
C(35) C(34) H(34A) 109.2 no . .
C(35) C(34) H(34B) 109.2 no . .
H(34A) C(34) H(34B) 107.9 no . .
C(34) C(35) H(35B) 109.3 no . .
C(34) C(35) H(35A) 109.3 no . .
C(36) C(35) H(35B) 109.3 no . .
C(36) C(35) H(35A) 109.3 no . .
H(35B) C(35) H(35A) 108.0 no . .
C(35) C(36) H(36C) 109.5 no . .
C(35) C(36) H(36B) 109.5 no . .
C(35) C(36) H(36A) 109.5 no . .
H(36C) C(36) H(36B) 109.5 no . .
H(36C) C(36) H(36A) 109.5 no . .
H(36B) C(36) H(36A) 109.5 no . .
O(2) C(37) H(37) 116.6 no . .
N(3) C(37) H(37) 116.6 no . .
N(3) C(38) H(38B) 109.5 no . .
N(3) C(38) H(38A) 109.5 no . .
N(3) C(38) H(38C) 109.5 no . .
H(38B) C(38) H(38A) 109.5 no . .
H(38B) C(38) H(38C) 109.5 no . .
H(38A) C(38) H(38C) 109.5 no . .
N(3) C(39) H(39C) 109.5 no . .
N(3) C(39) H(39A) 109.5 no . .
N(3) C(39) H(39B) 109.5 no . .
H(39C) C(39) H(39A) 109.5 no . .
H(39C) C(39) H(39B) 109.5 no . .
H(39A) C(39) H(39B) 109.5 no . .

loop_
_geom_bond_atom_site_label_1
_geom_bond_atom_site_label_2
_geom_bond_distance
_geom_bond_publ_flag
_geom_bond_site_symmetry_2
O(1) C(15) 1.383(19) yes .
O(1) C(31) 1.38(2) yes .
O(2) C(37) 1.23(2) yes .
N(1) C(3) 1.31(2) yes .
N(1) C(6) 1.33(2) yes .
N(2) C(25) 1.35(2) yes .
N(2) C(28) 1.37(2) yes .
N(3) C(37) 1.30(2) yes .
N(3) C(38) 1.40(2) yes .
N(3) C(39) 1.47(2) yes .
C(1) C(2) 1.44(2) yes .
C(1) C(30) 1.39(2) yes .
C(2) C(3) 1.43(2) yes .
C(2) C(4) 1.37(2) yes .
C(3) C(28) 1.48(2) yes .
C(4) C(5) 1.40(2) yes .
C(5) C(6) 1.44(2) yes .
C(6) C(7) 1.47(2) yes .
C(7) C(8) 1.36(2) yes .
C(7) C(9) 1.43(2) yes .
C(8) C(10) 1.37(2) yes .
C(9) C(11) 1.34(2) yes .
C(10) C(12) 1.39(2) yes .
C(11) C(12) 1.39(2) yes .
C(12) C(13) 1.51(2) yes .
C(13) C(14) 1.32(2) yes .
C(13) C(16) 1.40(2) yes .
C(14) C(15) 1.42(2) yes .
C(15) C(17) 1.39(2) yes .
C(16) C(18) 1.41(2) yes .
C(17) C(18) 1.40(2) yes .
C(18) C(19) 1.52(2) yes .
C(19) C(20) 1.39(2) yes .
C(19) C(21) 1.41(2) yes .
C(20) C(22) 1.38(2) yes .
C(21) C(23) 1.38(2) yes .
C(22) C(24) 1.35(2) yes .
C(23) C(24) 1.37(2) yes .
C(24) C(25) 1.53(2) yes 2_666
C(25) C(26) 1.39(2) yes .
C(26) C(27) 1.35(2) yes .
C(27) C(29) 1.38(2) yes .
C(28) C(29) 1.40(2) yes .
C(29) C(30) 1.43(2) yes .
C(31) C(32) 1.53(2) yes .
C(32) C(33) 1.52(3) yes .
C(33) C(34) 1.53(2) yes .
C(34) C(35) 1.56(2) yes .
C(35) C(36) 1.47(2) yes .
C(1) H(1) 0.950 no .
C(4) H(4) 0.950 no .
C(5) H(5) 0.950 no .
C(8) H(8) 0.950 no .
C(9) H(9) 0.950 no .
C(10) H(10) 0.950 no .
C(11) H(11) 0.950 no .
C(14) H(14) 0.950 no .
C(16) H(16) 0.950 no .
C(17) H(17) 0.950 no .
C(20) H(20) 0.950 no .
C(21) H(21) 0.950 no .
C(22) H(22) 0.950 no .
C(23) H(23) 0.950 no .
C(26) H(26) 0.950 no .
C(27) H(27) 0.950 no .
C(30) H(30) 0.950 no .
C(31) H(31A) 0.990 no .
C(31) H(31B) 0.990 no .
C(32) H(32B) 0.990 no .
C(32) H(32A) 0.990 no .
C(33) H(33A) 0.990 no .
C(33) H(33B) 0.990 no .
C(34) H(34A) 0.990 no .
C(34) H(34B) 0.990 no .
C(35) H(35B) 0.990 no .
C(35) H(35A) 0.990 no .
C(36) H(36C) 0.980 no .
C(36) H(36B) 0.980 no .
C(36) H(36A) 0.980 no .
C(37) H(37) 0.950 no .
C(38) H(38B) 0.980 no .
C(38) H(38A) 0.980 no .
C(38) H(38C) 0.980 no .
C(39) H(39C) 0.980 no .
C(39) H(39A) 0.980 no .
C(39) H(39B) 0.980 no .

loop_
_geom_contact_atom_site_label_1
_geom_contact_atom_site_label_2
_geom_contact_distance
_geom_contact_site_symmetry_2
O(1) C(21) 3.376(18) 2_576
O(2) O(2) 3.501(18) 2_666
O(2) C(16) 3.506(19) .
O(2) C(20) 3.52(2) .
O(2) C(37) 3.37(2) 2_666
N(1) C(39) 3.60(2) .
N(2) C(30) 3.594(17) 2_655
N(3) C(9) 3.396(19) .
N(3) C(11) 3.527(19) .
C(1) C(23) 3.390(18) 1_544
C(1) C(25) 3.594(19) 2_655
C(2) C(26) 3.53(2) 2_655
C(3) C(27) 3.563(19) 2_655
C(4) C(10) 3.54(2) 2_565
C(9) N(3) 3.396(19) .
C(9) C(38) 3.54(2) .
C(10) C(4) 3.54(2) 2_565
C(11) N(3) 3.527(19) .
C(11) C(37) 3.55(2) .
C(11) C(38) 3.51(2) .
C(13) C(27) 3.48(2) 1_565
C(14) C(29) 3.60(2) 1_565
C(15) C(21) 3.57(2) 2_576
C(16) O(2) 3.506(19) .
C(16) C(26) 3.57(2) 1_565
C(18) C(25) 3.59(2) 1_565
C(19) C(22) 3.57(2) 2_676
C(20) O(2) 3.52(2) .
C(20) C(22) 3.58(2) 2_676
C(20) C(24) 3.39(2) 2_676
C(21) O(1) 3.376(18) 2_576
C(21) C(15) 3.57(2) 2_576
C(22) C(19) 3.57(2) 2_676
C(22) C(20) 3.58(2) 2_676
C(23) C(1) 3.390(18) 1_566
C(24) C(20) 3.39(2) 2_676
C(25) C(1) 3.594(19) 2_655
C(25) C(18) 3.59(2) 1_545
C(25) C(30) 3.518(19) 2_655
C(26) C(2) 3.53(2) 2_655
C(26) C(16) 3.57(2) 1_545
C(27) C(3) 3.563(19) 2_655
C(27) C(13) 3.48(2) 1_545
C(27) C(28) 3.49(2) 2_655
C(28) C(27) 3.49(2) 2_655
C(28) C(29) 3.512(19) 2_655
C(29) C(14) 3.60(2) 1_545
C(29) C(28) 3.512(19) 2_655
C(30) N(2) 3.594(17) 2_655
C(30) C(25) 3.52(2) 2_655
C(37) O(2) 3.37(2) 2_666
C(37) C(11) 3.55(2) .
C(38) C(9) 3.54(2) .
C(38) C(11) 3.51(2) .
C(39) N(1) 3.60(2) .
O(1) H(1) 3.036 2_565
O(1) H(21) 3.201 2_576
O(2) H(26) 3.438 1_565
O(2) H(11) 3.210 .
O(2) H(16) 2.650 .
O(2) H(20) 2.598 .
O(2) H(34B) 3.403 1_645
O(2) H(34B) 3.295 2_576
O(2) H(35A) 2.905 1_645
O(2) H(36C) 3.247 1_645
O(2) H(37) 2.596 2_666
N(1) H(31A) 2.817 1_545
N(1) H(39A) 2.958 .
N(1) H(39B) 3.343 .
N(2) H(39A) 3.520 .
N(2) H(39B) 3.084 .
N(3) H(9) 3.359 .
N(3) H(33A) 2.822 1_645
N(3) H(35A) 3.443 1_645
C(1) H(14) 3.595 2_565
C(1) H(23) 2.965 1_544
C(2) H(26) 3.390 2_655
C(2) H(23) 3.158 1_544
C(2) H(31A) 3.583 1_545
C(3) H(27) 3.572 2_655
C(3) H(31A) 3.033 1_545
C(4) H(26) 3.570 2_655
C(4) H(10) 3.136 2_565
C(4) H(14) 3.156 2_565
C(4) H(23) 3.085 1_544
C(4) H(32B) 3.427 1_545
C(5) H(8) 3.335 2_565
C(5) H(33B) 2.991 1_545
C(5) H(35B) 3.570 2_575
C(6) H(31A) 3.184 1_545
C(6) H(33B) 2.904 1_545
C(6) H(38A) 3.368 2_665
C(6) H(39A) 3.445 .
C(7) H(33B) 2.971 1_545
C(7) H(35B) 3.504 1_545
C(7) H(38B) 3.001 .
C(7) H(38A) 3.261 2_665
C(7) H(39A) 3.437 .
C(8) H(4) 3.458 2_565
C(8) H(5) 3.052 2_565
C(8) H(33A) 3.301 2_575
C(8) H(33B) 3.553 1_545
C(8) H(35B) 3.532 1_545
C(8) H(38B) 3.011 .
C(8) H(38A) 3.114 2_665
C(9) H(33B) 3.351 1_545
C(9) H(34A) 3.528 1_545
C(9) H(35B) 3.310 1_545
C(9) H(38B) 2.823 .
C(9) H(39A) 3.366 .
C(9) H(36A) 2.960 2_576
C(9) H(39B) 3.448 .
C(10) H(27) 3.410 1_565
C(10) H(30) 3.231 1_565
C(10) H(4) 2.865 2_565
C(10) H(5) 3.450 2_565
C(10) H(35B) 3.359 1_545
C(10) H(38B) 2.920 .
C(11) H(35B) 3.107 1_545
C(11) H(38B) 2.765 .
C(11) H(36A) 2.981 2_576
C(12) H(27) 3.494 1_565
C(12) H(4) 3.524 2_565
C(12) H(35B) 3.160 1_545
C(12) H(38B) 2.809 .
C(13) H(27) 3.451 1_565
C(14) H(1) 3.588 2_565
C(14) H(4) 3.173 2_565
C(14) H(21) 2.997 2_576
C(15) H(21) 3.036 2_576
C(16) H(31B) 3.064 2_576
C(18) H(31B) 3.020 2_576
C(19) H(22) 3.497 2_676
C(19) H(31B) 3.296 2_576
C(19) H(32A) 3.249 2_576
C(20) H(32A) 3.176 2_576
C(20) H(39B) 3.587 2_666
C(21) H(14) 3.551 2_576
C(21) H(22) 3.410 2_676
C(21) H(32A) 3.575 2_576
C(21) H(36B) 3.255 2_586
C(22) H(32A) 3.456 2_576
C(22) H(39B) 2.918 2_666
C(23) H(1) 3.045 1_566
C(23) H(20) 3.556 2_676
C(24) H(1) 3.567 1_566
C(24) H(20) 3.488 2_676
C(24) H(39B) 3.540 2_666
C(26) H(20) 3.433 1_545
C(26) H(38C) 3.027 1_545
C(27) H(38B) 3.471 1_545
C(27) H(38C) 3.041 1_545
C(30) H(10) 3.051 1_545
C(30) H(14) 3.578 1_545
C(32) H(39C) 2.891 1_465
C(33) H(5) 3.439 2_575
C(33) H(8) 2.980 2_575
C(33) H(39C) 2.947 1_465
C(34) H(11) 3.115 2_576
C(34) H(37) 3.533 1_465
C(35) H(5) 3.527 2_575
C(36) H(9) 3.041 2_576
C(36) H(11) 3.212 2_576
C(36) H(21) 3.435 2_586
C(37) H(9) 3.586 .
C(37) H(11) 3.301 .
C(37) H(16) 3.529 .
C(37) H(33A) 3.190 1_645
C(37) H(34B) 3.032 1_645
C(37) H(35A) 3.107 1_645
C(37) H(37) 3.146 2_666
C(38) H(26) 3.370 1_565
C(38) H(27) 2.902 1_565
C(38) H(33A) 3.397 1_645
C(38) H(38A) 3.317 2_665
C(38) H(39A) 3.583 2_665
C(39) H(30) 3.331 2_655
C(39) H(9) 3.314 .
C(39) H(22) 3.387 2_666
C(39) H(32A) 3.239 1_645
C(39) H(33A) 2.925 1_645
H(26) O(2) 3.438 1_545
H(26) C(2) 3.390 2_655
H(26) C(4) 3.570 2_655
H(26) C(38) 3.370 1_545
H(26) H(20) 3.045 1_545
H(26) H(35A) 3.469 1_635
H(26) H(38C) 2.419 1_545
H(27) C(3) 3.572 2_655
H(27) C(10) 3.410 1_545
H(27) C(12) 3.494 1_545
H(27) C(13) 3.451 1_545
H(27) C(38) 2.902 1_545
H(27) H(10) 3.260 1_545
H(27) H(38B) 2.647 1_545
H(27) H(38A) 3.174 1_545
H(27) H(38C) 2.450 1_545
H(27) H(39A) 2.968 2_655
H(30) C(10) 3.231 1_545
H(30) C(39) 3.331 2_655
H(30) H(10) 2.477 1_545
H(30) H(14) 3.578 1_545
H(30) H(32B) 2.907 2_565
H(30) H(32A) 3.510 2_565
H(30) H(39C) 2.727 2_655
H(30) H(39A) 3.186 2_655
H(1) O(1) 3.036 2_565
H(1) C(14) 3.588 2_565
H(1) C(23) 3.045 1_544
H(1) C(24) 3.567 1_544
H(1) H(14) 2.825 2_565
H(1) H(23) 2.724 1_544
H(1) H(32B) 3.097 2_565
H(4) C(8) 3.458 2_565
H(4) C(10) 2.865 2_565
H(4) C(12) 3.524 2_565
H(4) C(14) 3.173 2_565
H(4) H(8) 3.539 2_565
H(4) H(10) 2.483 2_565
H(4) H(14) 2.252 2_565
H(4) H(23) 2.826 1_544
H(4) H(35B) 3.112 2_575
H(4) H(35A) 3.549 2_575
H(5) C(8) 3.052 2_565
H(5) C(10) 3.450 2_565
H(5) C(33) 3.439 2_575
H(5) C(35) 3.527 2_575
H(5) H(5) 2.953 2_565
H(5) H(8) 2.858 2_565
H(5) H(10) 3.529 2_565
H(5) H(33A) 3.094 2_575
H(5) H(33B) 3.099 1_545
H(5) H(33B) 2.900 2_575
H(5) H(35B) 2.987 2_575
H(5) H(35A) 3.238 2_575
H(8) C(5) 3.335 2_565
H(8) C(33) 2.980 2_575
H(8) H(4) 3.539 2_565
H(8) H(5) 2.858 2_565
H(8) H(32B) 3.210 2_575
H(8) H(33A) 2.387 2_575
H(8) H(33B) 2.740 2_575
H(8) H(38A) 2.905 2_665
H(8) H(39C) 3.178 2_665
H(9) N(3) 3.359 .
H(9) C(36) 3.041 2_576
H(9) C(37) 3.586 .
H(9) C(39) 3.314 .
H(9) H(31A) 3.163 1_545
H(9) H(33B) 3.532 1_545
H(9) H(34A) 3.397 1_545
H(9) H(36C) 2.883 2_576
H(9) H(36B) 3.430 2_576
H(9) H(38B) 3.328 .
H(9) H(39A) 3.203 .
H(9) H(36A) 2.415 2_576
H(9) H(39B) 2.918 .
H(10) C(4) 3.136 2_565
H(10) C(30) 3.051 1_565
H(10) H(27) 3.260 1_565
H(10) H(30) 2.477 1_565
H(10) H(4) 2.483 2_565
H(10) H(5) 3.529 2_565
H(10) H(32B) 3.130 2_575
H(10) H(38B) 3.489 .
H(10) H(39C) 3.588 2_665
H(11) O(2) 3.210 .
H(11) C(34) 3.115 2_576
H(11) C(36) 3.212 2_576
H(11) C(37) 3.301 .
H(11) H(34A) 2.743 2_576
H(11) H(34B) 2.672 2_576
H(11) H(35B) 3.470 1_545
H(11) H(36C) 3.289 2_576
H(11) H(38B) 3.286 .
H(11) H(36A) 2.430 2_576
H(14) C(1) 3.595 2_565
H(14) C(4) 3.156 2_565
H(14) C(21) 3.551 2_576
H(14) C(30) 3.578 1_565
H(14) H(30) 3.578 1_565
H(14) H(1) 2.825 2_565
H(14) H(4) 2.252 2_565
H(14) H(21) 2.964 2_576
H(14) H(23) 3.403 2_576
H(16) O(2) 2.650 .
H(16) C(37) 3.529 .
H(16) H(31B) 3.122 2_576
H(16) H(32A) 3.550 2_576
H(16) H(34A) 3.555 2_576
H(16) H(34B) 2.980 2_576
H(17) H(36B) 3.062 2_586
H(21) O(1) 3.201 2_576
H(21) C(14) 2.997 2_576
H(21) C(15) 3.036 2_576
H(21) C(36) 3.435 2_586
H(21) H(14) 2.964 2_576
H(21) H(36C) 3.529 2_586
H(21) H(36B) 2.578 2_586
H(20) O(2) 2.598 .
H(20) C(23) 3.556 2_676
H(20) C(24) 3.488 2_676
H(20) C(26) 3.433 1_565
H(20) H(26) 3.045 1_565
H(20) H(32A) 3.462 2_576
H(20) H(36C) 3.378 1_645
H(20) H(37) 3.270 2_666
H(23) C(1) 2.965 1_566
H(23) C(2) 3.158 1_566
H(23) C(4) 3.085 1_566
H(23) H(1) 2.724 1_566
H(23) H(4) 2.826 1_566
H(23) H(14) 3.403 2_576
H(23) H(35A) 3.368 2_586
H(23) H(36B) 3.423 2_586
H(22) C(19) 3.497 2_676
H(22) C(21) 3.410 2_676
H(22) C(39) 3.387 2_666
H(22) H(36C) 2.871 1_645
H(22) H(37) 3.503 2_666
H(22) H(39B) 2.446 2_666
H(31A) N(1) 2.817 1_565
H(31A) C(2) 3.583 1_565
H(31A) C(3) 3.033 1_565
H(31A) C(6) 3.184 1_565
H(31A) H(9) 3.163 1_565
H(31B) C(16) 3.064 2_576
H(31B) C(18) 3.020 2_576
H(31B) C(19) 3.296 2_576
H(31B) H(16) 3.122 2_576
H(31B) H(36B) 3.582 2_586
H(32B) C(4) 3.427 1_565
H(32B) H(30) 2.907 2_565
H(32B) H(1) 3.097 2_565
H(32B) H(8) 3.210 2_575
H(32B) H(10) 3.130 2_575
H(32B) H(39C) 2.789 1_465
H(32A) C(19) 3.249 2_576
H(32A) C(20) 3.176 2_576
H(32A) C(21) 3.575 2_576
H(32A) C(22) 3.456 2_576
H(32A) C(39) 3.239 1_465
H(32A) H(30) 3.510 2_565
H(32A) H(16) 3.550 2_576
H(32A) H(20) 3.462 2_576
H(32A) H(37) 3.561 1_465
H(32A) H(39C) 2.455 1_465
H(32A) H(39B) 3.279 1_465
H(33A) N(3) 2.822 1_465
H(33A) C(8) 3.301 2_575
H(33A) C(37) 3.190 1_465
H(33A) C(38) 3.397 1_465
H(33A) C(39) 2.925 1_465
H(33A) H(5) 3.094 2_575
H(33A) H(8) 2.387 2_575
H(33A) H(37) 3.352 1_465
H(33A) H(38A) 3.230 1_465
H(33A) H(38C) 3.484 1_465
H(33A) H(39C) 2.238 1_465
H(33A) H(39A) 3.585 1_465
H(33A) H(39B) 3.538 1_465
H(33B) C(5) 2.991 1_565
H(33B) C(6) 2.904 1_565
H(33B) C(7) 2.971 1_565
H(33B) C(8) 3.553 1_565
H(33B) C(9) 3.351 1_565
H(33B) H(5) 3.099 1_565
H(33B) H(5) 2.900 2_575
H(33B) H(8) 2.740 2_575
H(33B) H(9) 3.532 1_565
H(34A) C(9) 3.528 1_565
H(34A) H(9) 3.397 1_565
H(34A) H(11) 2.743 2_576
H(34A) H(16) 3.555 2_576
H(34A) H(36B) 3.522 2_586
H(34A) H(36A) 2.950 2_586
H(34B) O(2) 3.403 1_465
H(34B) O(2) 3.295 2_576
H(34B) C(37) 3.032 1_465
H(34B) H(11) 2.672 2_576
H(34B) H(16) 2.980 2_576
H(34B) H(37) 2.750 1_465
H(34B) H(37) 3.582 2_576
H(35B) C(5) 3.570 2_575
H(35B) C(7) 3.504 1_565
H(35B) C(8) 3.532 1_565
H(35B) C(9) 3.310 1_565
H(35B) C(10) 3.359 1_565
H(35B) C(11) 3.107 1_565
H(35B) C(12) 3.160 1_565
H(35B) H(4) 3.112 2_575
H(35B) H(5) 2.987 2_575
H(35B) H(11) 3.470 1_565
H(35A) O(2) 2.905 1_465
H(35A) N(3) 3.443 1_465
H(35A) C(37) 3.107 1_465
H(35A) H(26) 3.469 1_475
H(35A) H(4) 3.549 2_575
H(35A) H(5) 3.238 2_575
H(35A) H(23) 3.368 2_586
H(35A) H(37) 3.536 1_465
H(35A) H(38C) 3.078 1_465
H(36C) O(2) 3.247 1_465
H(36C) H(9) 2.883 2_576
H(36C) H(11) 3.289 2_576
H(36C) H(21) 3.529 2_586
H(36C) H(20) 3.378 1_465
H(36C) H(22) 2.871 1_465
H(36C) H(37) 3.025 2_576
H(36C) H(39B) 3.426 2_576
H(36B) C(21) 3.255 2_586
H(36B) H(9) 3.430 2_576
H(36B) H(17) 3.062 2_586
H(36B) H(21) 2.578 2_586
H(36B) H(23) 3.423 2_586
H(36B) H(31B) 3.582 2_586
H(36B) H(34A) 3.522 2_586
H(37) O(2) 2.596 2_666
H(37) C(34) 3.533 1_645
H(37) C(37) 3.146 2_666
H(37) H(20) 3.270 2_666
H(37) H(22) 3.503 2_666
H(37) H(32A) 3.561 1_645
H(37) H(33A) 3.352 1_645
H(37) H(34B) 2.750 1_645
H(37) H(34B) 3.582 2_576
H(37) H(35A) 3.536 1_645
H(37) H(36C) 3.025 2_576
H(37) H(37) 2.857 2_666
H(38B) C(7) 3.001 .
H(38B) C(8) 3.011 .
H(38B) C(9) 2.823 .
H(38B) C(10) 2.920 .
H(38B) C(11) 2.765 .
H(38B) C(12) 2.809 .
H(38B) C(27) 3.471 1_565
H(38B) H(27) 2.647 1_565
H(38B) H(9) 3.328 .
H(38B) H(10) 3.489 .
H(38B) H(11) 3.286 .
H(38B) H(38A) 2.976 2_665
H(38B) H(39A) 3.374 2_665
H(38A) C(6) 3.368 2_665
H(38A) C(7) 3.261 2_665
H(38A) C(8) 3.114 2_665
H(38A) C(38) 3.317 2_665
H(38A) H(27) 3.174 1_565
H(38A) H(8) 2.905 2_665
H(38A) H(33A) 3.230 1_645
H(38A) H(38B) 2.976 2_665
H(38A) H(38A) 2.779 2_665
H(38A) H(39A) 3.046 2_665
H(38C) C(26) 3.027 1_565
H(38C) C(27) 3.041 1_565
H(38C) H(26) 2.419 1_565
H(38C) H(27) 2.450 1_565
H(38C) H(33A) 3.484 1_645
H(38C) H(35A) 3.078 1_645
H(39C) C(32) 2.891 1_645
H(39C) C(33) 2.947 1_645
H(39C) H(30) 2.727 2_655
H(39C) H(8) 3.178 2_665
H(39C) H(10) 3.588 2_665
H(39C) H(32B) 2.789 1_645
H(39C) H(32A) 2.455 1_645
H(39C) H(33A) 2.238 1_645
H(39A) N(1) 2.958 .
H(39A) N(2) 3.520 .
H(39A) C(6) 3.445 .
H(39A) C(7) 3.437 .
H(39A) C(9) 3.366 .
H(39A) C(38) 3.583 2_665
H(39A) H(27) 2.968 2_655
H(39A) H(30) 3.186 2_655
H(39A) H(9) 3.203 .
H(39A) H(33A) 3.585 1_645
H(39A) H(38B) 3.374 2_665
H(39A) H(38A) 3.046 2_665
H(36A) C(9) 2.960 2_576
H(36A) C(11) 2.981 2_576
H(36A) H(9) 2.415 2_576
H(36A) H(11) 2.430 2_576
H(36A) H(34A) 2.950 2_586
H(36A) H(36A) 3.425 2_586
H(39B) N(1) 3.343 .
H(39B) N(2) 3.084 .
H(39B) C(9) 3.448 .
H(39B) C(20) 3.587 2_666
H(39B) C(22) 2.918 2_666
H(39B) C(24) 3.540 2_666
H(39B) H(9) 2.918 .
H(39B) H(22) 2.446 2_666
H(39B) H(32A) 3.279 1_645
H(39B) H(33A) 3.538 1_645
H(39B) H(36C) 3.426 2_576

loop_
_geom_torsion_atom_site_label_1
_geom_torsion_atom_site_label_2
_geom_torsion_atom_site_label_3
_geom_torsion_atom_site_label_4
_geom_torsion
_geom_torsion_site_symmetry_1
_geom_torsion_site_symmetry_3
_geom_torsion_site_symmetry_4
C(15) O(1) C(31) C(32) -171.9(11) . . .
C(31) O(1) C(15) C(14) 175.3(12) . . .
C(31) O(1) C(15) C(17) -3.6(19) . . .
C(3) N(1) C(6) C(5) -2.6(19) . . .
C(3) N(1) C(6) C(7) 178.8(13) . . .
C(6) N(1) C(3) C(2) -3(2) . . .
C(6) N(1) C(3) C(28) 175.9(12) . . .
C(25) N(2) C(28) C(3) 179.7(9) . . .
C(25) N(2) C(28) C(29) 0.5(16) . . .
C(28) N(2) C(25) C(26) -0.4(15) . . .
C(28) N(2) C(25) C(24) 177.0(11) . . 2_666
C(38) N(3) C(37) O(2) -3(2) . . .
C(39) N(3) C(37) O(2) -176.8(15) . . .
C(2) C(1) C(30) C(29) 0.5(16) . . .
C(30) C(1) C(2) C(3) -5(2) . . .
C(30) C(1) C(2) C(4) 175.7(13) . . .
C(1) C(2) C(3) N(1) -176.2(13) . . .
C(1) C(2) C(3) C(28) 5.0(19) . . .
C(1) C(2) C(4) C(5) -178.8(12) . . .
C(3) C(2) C(4) C(5) 1(2) . . .
C(4) C(2) C(3) N(1) 4(2) . . .
C(4) C(2) C(3) C(28) -175.2(13) . . .
N(1) C(3) C(28) N(2) 0.1(16) . . .
N(1) C(3) C(28) C(29) 179.4(13) . . .
C(2) C(3) C(28) N(2) 179.0(12) . . .
C(2) C(3) C(28) C(29) -2(2) . . .
C(2) C(4) C(5) C(6) -7(2) . . .
C(4) C(5) C(6) N(1) 7.5(19) . . .
C(4) C(5) C(6) C(7) -173.8(12) . . .
N(1) C(6) C(7) C(8) 154.2(15) . . .
N(1) C(6) C(7) C(9) -26.8(19) . . .
C(5) C(6) C(7) C(8) -24(2) . . .
C(5) C(6) C(7) C(9) 154.5(13) . . .
C(6) C(7) C(8) C(10) 176.7(14) . . .
C(6) C(7) C(9) C(11) -175.3(13) . . .
C(8) C(7) C(9) C(11) 4(2) . . .
C(9) C(7) C(8) C(10) -2(2) . . .
C(7) C(8) C(10) C(12) 0.7(18) . . .
C(7) C(9) C(11) C(12) -4(2) . . .
C(8) C(10) C(12) C(11) -0.4(15) . . .
C(8) C(10) C(12) C(13) 179.1(13) . . .
C(9) C(11) C(12) C(10) 2(2) . . .
C(9) C(11) C(12) C(13) -177.5(13) . . .
C(10) C(12) C(13) C(14) 34.9(19) . . .
C(10) C(12) C(13) C(16) -149.2(13) . . .
C(11) C(12) C(13) C(14) -145.7(15) . . .
C(11) C(12) C(13) C(16) 30(2) . . .
C(12) C(13) C(14) C(15) -175.5(12) . . .
C(12) C(13) C(16) C(18) 177.0(12) . . .
C(14) C(13) C(16) C(18) -7(2) . . .
C(16) C(13) C(14) C(15) 9(2) . . .
C(13) C(14) C(15) O(1) 175.3(12) . . .
C(13) C(14) C(15) C(17) -6(2) . . .
O(1) C(15) C(17) C(18) -179.5(11) . . .
C(14) C(15) C(17) C(18) 1.5(19) . . .
C(13) C(16) C(18) C(17) 2.9(19) . . .
C(13) C(16) C(18) C(19) -175.5(12) . . .
C(15) C(17) C(18) C(16) -0.3(14) . . .
C(15) C(17) C(18) C(19) 178.1(12) . . .
C(16) C(18) C(19) C(20) 24(2) . . .
C(16) C(18) C(19) C(21) -153.9(13) . . .
C(17) C(18) C(19) C(20) -154.4(13) . . .
C(17) C(18) C(19) C(21) 27.7(19) . . .
C(18) C(19) C(20) C(22) -179.7(12) . . .
C(18) C(19) C(21) C(23) 179.0(13) . . .
C(20) C(19) C(21) C(23) 1(2) . . .
C(21) C(19) C(20) C(22) -2(2) . . .
C(19) C(20) C(22) C(24) 1(2) . . .
C(19) C(21) C(23) C(24) 0.2(18) . . .
C(20) C(22) C(24) C(23) -0(2) . . .
C(20) C(22) C(24) C(25) -177.1(14) . . 2_666
C(21) C(23) C(24) C(22) -1(2) . . .
C(21) C(23) C(24) C(25) 176.4(14) . . 2_666
C(22) C(24) C(25) N(2) -30(2) . 2_666 2_666
C(22) C(24) C(25) C(26) 152.8(15) . 2_666 2_666
C(23) C(24) C(25) N(2) 153.2(14) . 2_666 2_666
C(23) C(24) C(25) C(26) -24(2) . 2_666 2_666
N(2) C(25) C(26) C(27) -0.8(19) . . .
C(24) C(25) C(26) C(27) -178.0(13) 2_666 . .
C(25) C(26) C(27) C(29) 2(2) . . .
C(26) C(27) C(29) C(28) -2(2) . . .
C(26) C(27) C(29) C(30) -178.0(13) . . .
N(2) C(28) C(29) C(27) 0.5(17) . . .
N(2) C(28) C(29) C(30) 176.9(12) . . .
C(3) C(28) C(29) C(27) -178.7(13) . . .
C(3) C(28) C(29) C(30) -2(2) . . .
C(27) C(29) C(30) C(1) 179.2(13) . . .
C(28) C(29) C(30) C(1) 3(2) . . .
O(1) C(31) C(32) C(33) -158.9(12) . . .
C(31) C(32) C(33) C(34) -57.7(19) . . .
C(32) C(33) C(34) C(35) -179.5(10) . . .
C(33) C(34) C(35) C(36) -178.4(15) . . .
